data_1569003
loop_
_publ_author_name
'Zhou, Shuigen'
'Chen, Yihao'
'Li, Kailei'
'Liu, Xiaowei'
'Zhang, Ting'
'Shen, Wei'
'Li, Ming'
'Zhou, Lei'
'He, Rongxing'

_publ_section_title
;
 Photophysical studies for Cu(i)-based halides: broad excitation bands and
 highly efficient single-component warm white-light-emitting diodes.
;
_journal_issue 20
_journal_name_full 'Chemical science'
_journal_page_first 5415
_journal_page_last 5424
_journal_paper_doi 10.1039/d3sc01762a
_journal_volume 14
_journal_year 2023
_chemical_formula_moiety '0.5(Cl6 Cu4), 3(H2 O2 P), 2(C6 H10 N2)'
_chemical_formula_sum 'C12 H26 Cl3 Cu2 N4 O6 P3'
_chemical_formula_weight 648.71
_space_group_crystal_system orthorhombic
_space_group_IT_number 68
_space_group_name_Hall '-C 2a 2ac'
_space_group_name_H-M_alt 'C c c a :2'
_atom_sites_solution_hydrogens mixed
_atom_sites_solution_primary dual
_audit_creation_date 2022-04-08
_audit_creation_method
;
Olex2 1.5
(compiled 2021.12.09 svn.r5202d8cf for OlexSys, GUI svn.r6439)
;
_audit_update_record
;
2023-01-15 deposited with the CCDC.	2023-04-24 downloaded from the CCDC.
;
_cell_angle_alpha 90
_cell_angle_beta 90
_cell_angle_gamma 90
_cell_formula_units_Z 8
_cell_length_a 13.6165(6)
_cell_length_b 25.2859(10)
_cell_length_c 13.6152(5)
_cell_measurement_reflns_used 9950
_cell_measurement_temperature 173.00
_cell_measurement_theta_max 27.50
_cell_measurement_theta_min 2.99
_cell_volume 4687.8(3)
_computing_cell_refinement 'SAINT V8.40B (Bruker, 2019)'
_computing_data_collection 'APEX3 V2019.11-0 (Bruker, 2019)'
_computing_data_reduction 'SAINT V8.40B (Bruker, 2019)'
_computing_molecular_graphics 'Olex2 1.5 (Dolomanov et al., 2009)'
_computing_publication_material 'Olex2 1.5 (Dolomanov et al., 2009)'
_computing_structure_refinement 'SHELXL 2019/2 (Sheldrick, 2015)'
_computing_structure_solution 'SHELXT 2018/2 (Sheldrick, 2018)'
_diffrn_ambient_temperature 173.00
_diffrn_detector CPAD
_diffrn_detector_area_resol_mean 7.41
_diffrn_detector_type 'Bruker PHOTON 100'
_diffrn_measured_fraction_theta_full 0.995
_diffrn_measured_fraction_theta_max 0.996
_diffrn_measurement_device 'four-circle diffractometer'
_diffrn_measurement_device_type 'Bruker D8 VENTURE TXS PHOTON 100'
_diffrn_measurement_method '\w and \f shutterless scans'
_diffrn_measurement_specimen_support 'nylon loop'
_diffrn_radiation_monochromator 'Helios Multi-layer Optic'
_diffrn_radiation_probe x-ray
_diffrn_radiation_type MoK\a
_diffrn_radiation_wavelength 0.71073
_diffrn_reflns_av_R_equivalents 0.0357
_diffrn_reflns_av_unetI/netI 0.0200
_diffrn_reflns_Laue_measured_fraction_full 0.995
_diffrn_reflns_Laue_measured_fraction_max 0.996
_diffrn_reflns_limit_h_max 17
_diffrn_reflns_limit_h_min -14
_diffrn_reflns_limit_k_max 32
_diffrn_reflns_limit_k_min -32
_diffrn_reflns_limit_l_max 17
_diffrn_reflns_limit_l_min -17
_diffrn_reflns_number 21079
_diffrn_reflns_point_group_measured_fraction_full 0.995
_diffrn_reflns_point_group_measured_fraction_max 0.996
_diffrn_reflns_theta_full 25.242
_diffrn_reflns_theta_max 27.511
_diffrn_reflns_theta_min 2.992
_diffrn_source TXS
_diffrn_source_current 40.0
_diffrn_source_power 2.0
_diffrn_source_type 'Rotaing Anode'
_diffrn_source_voltage 50.0
_diffrn_standards_number 0
_exptl_absorpt_coefficient_mu 2.398
_exptl_absorpt_correction_T_max 0.7456
_exptl_absorpt_correction_T_min 0.4741
_exptl_absorpt_correction_type multi-scan
_exptl_absorpt_process_details
;
SADABS-2016/2 (Bruker,2016/2) was used for absorption correction.
wR2(int) was 0.1095 before and 0.0535 after correction.
The Ratio of minimum to maximum transmission is 0.6359.
The \l/2 correction factor is Not present.
;
_exptl_crystal_density_diffrn 1.838
_exptl_crystal_description block
_exptl_crystal_F_000 2624
_exptl_crystal_size_max 0.12
_exptl_crystal_size_mid 0.11
_exptl_crystal_size_min 0.1
_refine_diff_density_max 0.695
_refine_diff_density_min -0.729
_refine_diff_density_rms 0.061
_refine_ls_extinction_method none
_refine_ls_goodness_of_fit_ref 1.032
_refine_ls_hydrogen_treatment mixed
_refine_ls_matrix_type full
_refine_ls_number_parameters 152
_refine_ls_number_reflns 2696
_refine_ls_number_restraints 0
_refine_ls_restrained_S_all 1.032
_refine_ls_R_factor_all 0.0319
_refine_ls_R_factor_gt 0.0271
_refine_ls_shift/su_max 0.001
_refine_ls_shift/su_mean 0.000
_refine_ls_structure_factor_coef Fsqd
_refine_ls_weighting_details 'w=1/[\s^2^(Fo^2^)+(0.0232P)^2^+10.2149P] where P=(Fo^2^+2Fc^2^)/3'
_refine_ls_weighting_scheme calc
_refine_ls_wR_factor_gt 0.0620
_refine_ls_wR_factor_ref 0.0645
_reflns_Friedel_coverage 0.000
_reflns_number_gt 2415
_reflns_number_total 2696
_reflns_threshold_expression 'I > 2\s(I)'
_cod_data_source_file d3sc01762a2.cif
_cod_data_source_block a
_cod_depositor_comments
;
The following automatic conversions were performed:

data item '_diffrn_radiation_probe' value 'X-ray' was changed to
'x-ray' in accordance with the
/home/data/users/saulius/crontab/automatic-downloads/rss-feeds/RSC/lib/dictionaries/cif_core.dic
dictionary named 'cif_core.dic' version 2.4.2 last updated on
2011-04-26.

Automatic conversion script
Id: cif_fix_values 8170 2020-07-09 18:12:32Z antanas 

 Adding full bibliography for 1569003--1569005.cif.
;
_cod_original_sg_symbol_Hall '-C 2b 2bc'
_cod_original_sg_symbol_H-M 'C c c e'
_cod_database_code 1569003
_shelx_shelxl_version_number 2019/2
_shelx_space_group_comment
;
The symmetry employed for this shelxl refinement is uniquely defined
by the following loop, which should always be used as a source of
symmetry information in preference to the above space-group names.
They are only intended as comments.
;
_shelx_estimated_absorpt_t_max 0.795
_shelx_estimated_absorpt_t_min 0.762
_olex2_refinement_description
;
1. Fixed Uiso
 At 1.2 times of:
  All C(H) groups, All N(H,H,H) groups
2.a Aromatic/amide H refined with riding coordinates:
 C1(H1), C3(H3), C5(H5), C6(H6)
2.b Idealised Me refined as rotating group:
 N1(H1A,H1B,H1C), N2(H2A,H2B,H2C)
;
_olex2_submission_special_instructions 'No special instructions were received'

loop_
_space_group_symop_operation_xyz
'x, y, z'
'-x+1/2, -y, z'
'-x, y, -z+1/2'
'x+1/2, -y, -z+1/2'
'x+1/2, y+1/2, z'
'-x+1, -y+1/2, z'
'-x+1/2, y+1/2, -z+1/2'
'x+1, -y+1/2, -z+1/2'
'-x, -y, -z'
'x-1/2, y, -z'
'x, -y, z-1/2'
'-x-1/2, y, z-1/2'
'-x+1/2, -y+1/2, -z'
'x, y+1/2, -z'
'x+1/2, -y+1/2, z-1/2'
'-x, y+1/2, z-1/2'

loop_
_atom_site_label
_atom_site_type_symbol
_atom_site_fract_x
_atom_site_fract_y
_atom_site_fract_z
_atom_site_U_iso_or_equiv
_atom_site_adp_type
_atom_site_occupancy
_atom_site_site_symmetry_order
_atom_site_calc_flag
_atom_site_refinement_flags_posn
_atom_site_refinement_flags_adp
_atom_site_refinement_flags_occupancy
_atom_site_disorder_assembly
_atom_site_disorder_group
Cu1 Cu 0.92302(2) 0.28440(2) 0.32820(2) 0.03560(9) Uani 1 1 d . . . . .
Cl1 Cl 0.78883(5) 0.250000 0.250000 0.03118(16) Uani 1 2 d S T P . .
Cl2 Cl 1.000000 0.250000 0.46297(5) 0.03398(17) Uani 1 2 d S T P . .
Cl3 Cl 1.000000 0.35697(3) 0.250000 0.02611(14) Uani 1 2 d S T P . .
P1 P 0.76637(4) 0.33040(2) 0.51332(4) 0.02517(12) Uani 1 1 d . . . . .
H1D H 0.8159(18) 0.2976(10) 0.5690(17) 0.036(6) Uiso 1 1 d . . . . .
H1E H 0.702(2) 0.2992(11) 0.4685(19) 0.047(7) Uiso 1 1 d . . . . .
O1 O 0.83656(10) 0.35191(6) 0.43780(10) 0.0286(3) Uani 1 1 d . . . . .
O2 O 0.71377(11) 0.37010(6) 0.57641(10) 0.0306(3) Uani 1 1 d . . . . .
P2 P 0.500000 0.32598(3) 0.250000 0.02674(16) Uani 1 2 d S T P . .
H2 H 0.4389(17) 0.2936(10) 0.3017(18) 0.035(7) Uiso 1 1 d . . . . .
O3 O 0.56140(12) 0.35693(7) 0.32082(11) 0.0373(4) Uani 1 1 d . . . . .
N1 N 0.74941(13) 0.38811(6) 0.26933(11) 0.0248(3) Uani 1 1 d . . . . .
H1A H 0.769800 0.376782 0.209253 0.030 Uiso 1 1 calc R U . . .
H1B H 0.687569 0.376002 0.280997 0.030 Uiso 1 1 calc R U . . .
H1C H 0.790824 0.375562 0.316329 0.030 Uiso 1 1 calc R U . . .
C1 C 0.83703(17) 0.47253(9) 0.2728(2) 0.0429(6) Uani 1 1 d . . . . .
H1 H 0.897253 0.453573 0.273819 0.051 Uiso 1 1 calc R U . . .
C2 C 0.74949(15) 0.44566(8) 0.27158(13) 0.0236(4) Uani 1 1 d . . . . .
C3 C 0.66243(17) 0.47290(9) 0.2726(2) 0.0418(6) Uani 1 1 d . . . . .
H3 H 0.601879 0.454240 0.273264 0.050 Uiso 1 1 calc R U . . .
N2 N 0.52138(12) 0.38852(6) 0.50899(12) 0.0244(3) Uani 1 1 d . . . . .
H2A H 0.531016 0.375761 0.447237 0.029 Uiso 1 1 calc R U . . .
H2B H 0.466114 0.373866 0.534914 0.029 Uiso 1 1 calc R U . . .
H2C H 0.573917 0.380154 0.547262 0.029 Uiso 1 1 calc R U . . .
C4 C 0.51028(15) 0.44592(8) 0.50505(14) 0.0237(4) Uani 1 1 d . . . . .
C5 C 0.42175(17) 0.46753(9) 0.4782(2) 0.0414(6) Uani 1 1 d . . . . .
H5 H 0.367713 0.445201 0.463098 0.050 Uiso 1 1 calc R U . . .
C6 C 0.41140(17) 0.52194(9) 0.4733(2) 0.0402(6) Uani 1 1 d . . . . .
H6 H 0.350192 0.537012 0.454857 0.048 Uiso 1 1 calc R U . . .

loop_
_atom_site_aniso_label
_atom_site_aniso_U_11
_atom_site_aniso_U_22
_atom_site_aniso_U_33
_atom_site_aniso_U_23
_atom_site_aniso_U_13
_atom_site_aniso_U_12
Cu1 0.03620(16) 0.03137(16) 0.03922(16) -0.00108(11) -0.00625(12) 0.00413(11)
Cl1 0.0243(3) 0.0325(4) 0.0367(4) -0.0037(3) 0.000 0.000
Cl2 0.0395(4) 0.0355(4) 0.0270(3) 0.000 0.000 0.0122(3)
Cl3 0.0281(3) 0.0230(3) 0.0272(3) 0.000 0.0045(3) 0.000
P1 0.0287(3) 0.0195(2) 0.0273(2) 0.00082(18) 0.0053(2) 0.0020(2)
O1 0.0261(7) 0.0335(8) 0.0262(7) 0.0037(6) 0.0015(6) 0.0000(6)
O2 0.0344(8) 0.0309(8) 0.0264(7) -0.0041(6) 0.0015(6) 0.0079(6)
P2 0.0305(4) 0.0204(3) 0.0293(3) 0.000 0.0048(3) 0.000
O3 0.0371(9) 0.0440(10) 0.0308(8) -0.0030(7) 0.0026(6) -0.0056(7)
N1 0.0292(8) 0.0227(8) 0.0224(8) 0.0005(6) -0.0012(7) 0.0028(7)
C1 0.0263(11) 0.0281(12) 0.0743(18) -0.0076(11) -0.0042(11) 0.0072(9)
C2 0.0294(10) 0.0232(9) 0.0181(8) 0.0004(7) 0.0001(7) 0.0046(8)
C3 0.0253(11) 0.0289(12) 0.0713(17) 0.0053(11) 0.0013(11) 0.0002(9)
N2 0.0279(8) 0.0215(8) 0.0239(7) 0.0020(6) 0.0007(7) 0.0017(7)
C4 0.0280(10) 0.0219(9) 0.0210(8) 0.0016(7) 0.0007(7) 0.0014(8)
C5 0.0286(11) 0.0277(11) 0.0679(17) 0.0007(11) -0.0146(11) -0.0029(9)
C6 0.0273(11) 0.0273(11) 0.0661(16) 0.0036(10) -0.0127(11) 0.0031(9)

loop_
_atom_type_symbol
_atom_type_description
_atom_type_scat_dispersion_real
_atom_type_scat_dispersion_imag
_atom_type_scat_source
C C 0.0033 0.0016 'International Tables Vol C Tables 4.2.6.8 and 6.1.1.4'
H H 0.0000 0.0000 'International Tables Vol C Tables 4.2.6.8 and 6.1.1.4'
Cl Cl 0.1484 0.1585 'International Tables Vol C Tables 4.2.6.8 and 6.1.1.4'
Cu Cu 0.3201 1.2651 'International Tables Vol C Tables 4.2.6.8 and 6.1.1.4'
N N 0.0061 0.0033 'International Tables Vol C Tables 4.2.6.8 and 6.1.1.4'
O O 0.0106 0.0060 'International Tables Vol C Tables 4.2.6.8 and 6.1.1.4'
P P 0.1023 0.0942 'International Tables Vol C Tables 4.2.6.8 and 6.1.1.4'

loop_
_geom_angle_atom_site_label_1
_geom_angle_atom_site_label_2
_geom_angle_atom_site_label_3
_geom_angle
_geom_angle_site_symmetry_1
_geom_angle_site_symmetry_3
_geom_angle_publ_flag
Cu1 Cu1 Cu1 56.504(11) 8_455 3_755 ?
Cu1 Cu1 Cu1 57.326(12) 6_655 3_755 ?
Cu1 Cu1 Cu1 66.172(12) 6_655 8_455 ?
Cl1 Cu1 Cu1 103.224(17) . 3_755 ?
Cl1 Cu1 Cu1 111.839(17) . 6_655 ?
Cl1 Cu1 Cu1 53.040(13) . 8_455 ?
Cl1 Cu1 Cl3 116.066(12) . . ?
Cl2 Cu1 Cu1 53.413(13) . 6_655 ?
Cl2 Cu1 Cu1 112.398(17) . 8_455 ?
Cl2 Cu1 Cu1 104.503(17) . 3_755 ?
Cl2 Cu1 Cl1 126.556(13) . . ?
Cl2 Cu1 Cl3 116.954(12) . . ?
Cl3 Cu1 Cu1 98.171(16) . 8_455 ?
Cl3 Cu1 Cu1 50.846(12) . 3_755 ?
Cl3 Cu1 Cu1 98.878(17) . 6_655 ?
Cu1 Cl1 Cu1 73.92(3) . 8_455 ?
Cu1 Cl2 Cu1 73.17(3) 6_655 . ?
Cu1 Cl3 Cu1 78.31(2) 3_755 . ?
H1D P1 H1E 103.1(15) . . ?
O1 P1 H1D 107.3(11) . . ?
O1 P1 H1E 108.6(11) . . ?
O2 P1 H1D 109.7(10) . . ?
O2 P1 H1E 110.4(12) . . ?
O2 P1 O1 116.86(9) . . ?
O3 P2 H2 108.8(10) . . ?
O3 P2 H2 107.8(10) 3_655 . ?
O3 P2 O3 116.96(14) . 3_655 ?
H1A N1 H1B 109.5 . . ?
H1A N1 H1C 109.5 . . ?
H1B N1 H1C 109.5 . . ?
C2 N1 H1A 109.5 . . ?
C2 N1 H1B 109.5 . . ?
C2 N1 H1C 109.5 . . ?
C2 C1 H1 120.0 . . ?
C2 C1 C3 120.0(2) . 2_665 ?
C3 C1 H1 120.0 2_665 . ?
C1 C2 N1 119.73(18) . . ?
C3 C2 N1 120.12(19) . . ?
C3 C2 C1 120.15(19) . . ?
C1 C3 H3 120.1 2_665 . ?
C2 C3 C1 119.8(2) . 2_665 ?
C2 C3 H3 120.1 . . ?
H2A N2 H2B 109.5 . . ?
H2A N2 H2C 109.5 . . ?
H2B N2 H2C 109.5 . . ?
C4 N2 H2A 109.5 . . ?
C4 N2 H2B 109.5 . . ?
C4 N2 H2C 109.5 . . ?
C5 C4 N2 119.75(19) . . ?
C6 C4 N2 120.01(18) 9_666 . ?
C6 C4 C5 120.24(19) 9_666 . ?
C4 C5 H5 120.1 . . ?
C4 C5 C6 119.9(2) . . ?
C6 C5 H5 120.1 . . ?
C4 C6 C5 119.9(2) 9_666 . ?
C4 C6 H6 120.0 9_666 . ?
C5 C6 H6 120.0 . . ?

loop_
_geom_bond_atom_site_label_1
_geom_bond_atom_site_label_2
_geom_bond_distance
_geom_bond_site_symmetry_2
_geom_bond_publ_flag
Cu1 Cu1 2.7241(6) 6_655 ?
Cu1 Cu1 2.9882(6) 3_755 ?
Cu1 Cu1 2.7497(6) 8_455 ?
Cu1 Cl1 2.2867(6) . ?
Cu1 Cl2 2.2852(6) . ?
Cu1 Cl3 2.3663(6) . ?
P1 H1D 1.31(2) . ?
P1 H1E 1.32(3) . ?
P1 O1 1.5054(14) . ?
P1 O2 1.5027(14) . ?
P2 H2 1.36(2) . ?
P2 O3 1.4971(16) . ?
P2 O3 1.4971(16) 3_655 ?
N1 H1A 0.9100 . ?
N1 H1B 0.9100 . ?
N1 H1C 0.9100 . ?
N1 C2 1.456(2) . ?
C1 H1 0.9500 . ?
C1 C2 1.372(3) . ?
C1 C3 1.380(3) 2_665 ?
C2 C3 1.371(3) . ?
C3 H3 0.9500 . ?
N2 H2A 0.9100 . ?
N2 H2B 0.9100 . ?
N2 H2C 0.9100 . ?
N2 C4 1.460(2) . ?
C4 C5 1.373(3) . ?
C4 C6 1.373(3) 9_666 ?
C5 H5 0.9500 . ?
C5 C6 1.385(3) . ?
C6 H6 0.9500 . ?

loop_
_geom_torsion_atom_site_label_1
_geom_torsion_atom_site_label_2
_geom_torsion_atom_site_label_3
_geom_torsion_atom_site_label_4
_geom_torsion
_geom_torsion_site_symmetry_1
_geom_torsion_site_symmetry_2
_geom_torsion_site_symmetry_3
_geom_torsion_site_symmetry_4
_geom_torsion_publ_flag
N1 C2 C3 C1 -178.7(2) . . . 2_665 ?
C1 C2 C3 C1 1.4(3) . . . 2_665 ?
C3 C1 C2 N1 178.5(2) 2_665 . . . ?
C3 C1 C2 C3 -1.6(3) 2_665 . . . ?
N2 C4 C5 C6 -179.2(2) . . . . ?
C4 C5 C6 C4 0.1(4) . . . 9_666 ?
C6 C4 C5 C6 -0.1(4) 9_666 . . . ?
